data_1518266
loop_
_publ_author_name
'Li, Deng Yuan'
'Chen, Hao Jie'
'Liu, Pei Nian'

_publ_section_title
;
 Rhodium-Catalyzed Oxidative Annulation of Hydrazines with Alkynes Using a
 Nitrobenzene Oxidant.
;
_journal_issue 23
_journal_name_full 'Organic letters'
_journal_page_first 6176
_journal_paper_doi 10.1021/ol5030794
_journal_volume 16
_journal_year 2014
_chemical_formula_sum 'C26 H22 N2 O3'
_chemical_formula_weight 410.45
_chemical_name_systematic
; 
 ? 
;
_space_group_crystal_system monoclinic
_space_group_IT_number 14
_space_group_name_Hall '-P 2yn'
_space_group_name_H-M_alt 'P 1 21/n 1'
_symmetry_space_group_name_Hall '-P 2yn'
_symmetry_space_group_name_H-M 'P 1 21/n 1'
_atom_sites_solution_hydrogens mixed
_audit_creation_method SHELXL-2013
_cell_angle_alpha 90
_cell_angle_beta 103.262(5)
_cell_angle_gamma 90
_cell_formula_units_Z 8
_cell_length_a 9.6275(19)
_cell_length_b 22.502(4)
_cell_length_c 20.134(4)
_cell_measurement_reflns_used 682
_cell_measurement_temperature 293(2)
_cell_measurement_theta_max 37.050
_cell_measurement_theta_min 4.534
_cell_volume 4245.5(14)
_computing_cell_refinement 'Bruker SMART'
_computing_data_collection 'Bruker SMART'
_computing_data_reduction 'Bruker SHELXTL'
_computing_molecular_graphics 'Bruker SHELXTL'
_computing_publication_material 'Bruker SHELXTL'
_computing_structure_refinement 'SHELXL-2013 (Sheldrick, 2013)'
_computing_structure_solution 'Bruker SHELXTL'
_diffrn_ambient_temperature 293(2)
_diffrn_measured_fraction_theta_full 1.000
_diffrn_measured_fraction_theta_max 1.000
_diffrn_measurement_device_type 'CCD area detector'
_diffrn_measurement_method 'phi and omega scans'
_diffrn_radiation_type MoK\a
_diffrn_radiation_wavelength 0.71073
_diffrn_reflns_av_R_equivalents 0.1411
_diffrn_reflns_av_unetI/netI 0.1688
_diffrn_reflns_Laue_measured_fraction_full 1.000
_diffrn_reflns_Laue_measured_fraction_max 1.000
_diffrn_reflns_limit_h_max 11
_diffrn_reflns_limit_h_min -11
_diffrn_reflns_limit_k_max 24
_diffrn_reflns_limit_k_min -27
_diffrn_reflns_limit_l_max 24
_diffrn_reflns_limit_l_min -23
_diffrn_reflns_number 24700
_diffrn_reflns_point_group_measured_fraction_full 1.000
_diffrn_reflns_point_group_measured_fraction_max 1.000
_diffrn_reflns_theta_full 25.242
_diffrn_reflns_theta_max 25.500
_diffrn_reflns_theta_min 1.810
_exptl_absorpt_coefficient_mu 0.085
_exptl_absorpt_correction_T_max 0.7457
_exptl_absorpt_correction_T_min 0.6129
_exptl_absorpt_correction_type multi-scan
_exptl_absorpt_process_details sadabs
_exptl_crystal_colour colorless
_exptl_crystal_density_diffrn 1.284
_exptl_crystal_description prismatic
_exptl_crystal_F_000 1728
_exptl_crystal_size_max 0.211
_exptl_crystal_size_mid 0.112
_exptl_crystal_size_min 0.078
_refine_diff_density_max 0.223
_refine_diff_density_min -0.194
_refine_diff_density_rms 0.051
_refine_ls_extinction_coef 0.0026(4)
_refine_ls_extinction_expression Fc^*^=kFc[1+0.001xFc^2^\l^3^/sin(2\q)]^-1/4^
_refine_ls_extinction_method SHELXL
_refine_ls_goodness_of_fit_ref 0.923
_refine_ls_hydrogen_treatment mixed
_refine_ls_matrix_type full
_refine_ls_number_parameters 574
_refine_ls_number_reflns 7920
_refine_ls_number_restraints 0
_refine_ls_restrained_S_all 0.923
_refine_ls_R_factor_all 0.2027
_refine_ls_R_factor_gt 0.0703
_refine_ls_shift/su_max 0.000
_refine_ls_shift/su_mean 0.000
_refine_ls_structure_factor_coef Fsqd
_refine_ls_weighting_details 'w=1/[\s^2^(Fo^2^)+(0.0606P)^2^] where P=(Fo^2^+2Fc^2^)/3'
_refine_ls_weighting_scheme calc
_refine_ls_wR_factor_gt 0.1390
_refine_ls_wR_factor_ref 0.1854
_reflns_Friedel_coverage 0.000
_reflns_number_gt 3076
_reflns_number_total 7920
_reflns_threshold_expression 'I > 2\s(I)'
_cod_data_source_file ol5030794_si_003.cif
_cod_data_source_block cd214435
_cod_depositor_comments 'Adding full bibliography for 1518266--1518267.cif.'
_cod_database_code 1518266
_shelx_space_group_comment
; 
The symmetry employed for this shelxl refinement is uniquely defined 
by the following loop, which should always be used as a source of 
symmetry information in preference to the above space-group names. 
They are only intended as comments. 
;
_shelxl_version_number 2013-4

loop_
_space_group_symop_operation_xyz
'x, y, z'
'-x+1/2, y+1/2, -z+1/2'
'-x, -y, -z'
'x-1/2, -y-1/2, z-1/2'

loop_
_atom_site_label
_atom_site_type_symbol
_atom_site_fract_x
_atom_site_fract_y
_atom_site_fract_z
_atom_site_U_iso_or_equiv
_atom_site_adp_type
_atom_site_occupancy
_atom_site_site_symmetry_order
_atom_site_calc_flag
_atom_site_refinement_flags_posn
_atom_site_refinement_flags_adp
N1 N 0.8262(3) 0.15085(14) 0.43588(16) 0.0433(9) Uani 1 1 d . .
N2 N 0.7750(4) 0.09292(16) 0.43136(17) 0.0454(10) Uani 1 1 d . .
N3 N 0.3482(4) 0.14971(14) 0.43900(17) 0.0474(9) Uani 1 1 d . .
N4 N 0.2848(4) 0.09469(16) 0.43776(19) 0.0472(10) Uani 1 1 d . .
O1 O 0.9755(3) 0.05875(13) 0.40610(15) 0.0668(9) Uani 1 1 d . .
O2 O 0.9666(3) 0.43367(13) 0.23699(14) 0.0616(9) Uani 1 1 d . .
O3 O 0.3914(3) 0.05711(13) 0.01072(15) 0.0680(9) Uani 1 1 d . .
O4 O 0.4821(3) 0.04885(13) 0.42078(15) 0.0651(9) Uani 1 1 d . .
O5 O 0.4747(3) 0.42799(13) 0.22731(14) 0.0598(9) Uani 1 1 d . .
O6 O -0.1056(3) 0.06507(13) 0.01010(15) 0.0701(9) Uani 1 1 d . .
C1 C 0.9401(4) 0.16881(17) 0.4871(2) 0.0423(11) Uani 1 1 d . .
C2 C 0.9934(5) 0.14483(18) 0.5510(2) 0.0547(12) Uani 1 1 d . .
H2 H 0.9514 0.1117 0.5660 0.066 Uiso 1 1 calc R U
C3 C 1.1115(5) 0.1719(2) 0.5919(2) 0.0613(13) Uani 1 1 d . .
H3 H 1.1509 0.1564 0.6349 0.074 Uiso 1 1 calc R U
C4 C 1.1715(5) 0.2218(2) 0.5696(2) 0.0575(13) Uani 1 1 d . .
H4 H 1.2512 0.2390 0.5981 0.069 Uiso 1 1 calc R U
C5 C 1.1171(4) 0.24657(18) 0.5068(2) 0.0502(12) Uani 1 1 d . .
H5 H 1.1579 0.2806 0.4931 0.060 Uiso 1 1 calc R U
C6 C 0.9990(4) 0.21973(17) 0.4636(2) 0.0422(11) Uani 1 1 d . .
C7 C 0.9172(4) 0.23204(17) 0.39527(19) 0.0404(10) Uani 1 1 d . .
C8 C 0.8188(4) 0.18720(18) 0.3794(2) 0.0423(11) Uani 1 1 d . .
C9 C 0.7260(4) 0.17109(17) 0.3157(2) 0.0450(11) Uani 1 1 d . .
C10 C 0.6553(4) 0.15257(18) 0.2636(2) 0.0501(12) Uani 1 1 d . .
C11 C 0.5818(4) 0.12930(19) 0.1991(2) 0.0437(11) Uani 1 1 d . .
C12 C 0.5786(4) 0.06869(18) 0.1870(2) 0.0490(12) Uani 1 1 d . .
H12 H 0.6202 0.0429 0.2220 0.059 Uiso 1 1 calc R U
C13 C 0.5146(4) 0.04613(19) 0.1237(2) 0.0542(12) Uani 1 1 d . .
H13 H 0.5133 0.0053 0.1163 0.065 Uiso 1 1 calc R U
C14 C 0.4520(4) 0.0841(2) 0.0710(2) 0.0472(11) Uani 1 1 d . .
C15 C 0.4538(4) 0.1439(2) 0.0825(2) 0.0537(12) Uani 1 1 d . .
H15 H 0.4111 0.1695 0.0475 0.064 Uiso 1 1 calc R U
C16 C 0.5191(4) 0.16673(19) 0.1463(2) 0.0523(12) Uani 1 1 d . .
H16 H 0.5206 0.2076 0.1535 0.063 Uiso 1 1 calc R U
C17 C 0.3338(6) 0.0938(2) -0.0461(2) 0.0933(19) Uani 1 1 d . .
H17A H 0.2590 0.1179 -0.0360 0.140 Uiso 1 1 calc R U
H17B H 0.2959 0.0694 -0.0851 0.140 Uiso 1 1 calc R U
H17C H 0.4075 0.1189 -0.0556 0.140 Uiso 1 1 calc R U
C18 C 0.9338(4) 0.28264(17) 0.35174(19) 0.0421(11) Uani 1 1 d . .
C19 C 0.8158(4) 0.31274(18) 0.31485(18) 0.0448(11) Uani 1 1 d . .
H19 H 0.7248 0.2994 0.3157 0.054 Uiso 1 1 calc R U
C20 C 0.8310(4) 0.36231(18) 0.2768(2) 0.0483(11) Uani 1 1 d . .
H20 H 0.7503 0.3818 0.2523 0.058 Uiso 1 1 calc R U
C21 C 0.9638(4) 0.38316(18) 0.27481(19) 0.0455(11) Uani 1 1 d . .
C22 C 1.0831(4) 0.35392(18) 0.31043(19) 0.0488(11) Uani 1 1 d . .
H22 H 1.1738 0.3674 0.3092 0.059 Uiso 1 1 calc R U
C23 C 1.0664(4) 0.30408(18) 0.3482(2) 0.0492(12) Uani 1 1 d . .
H23 H 1.1474 0.2843 0.3721 0.059 Uiso 1 1 calc R U
C24 C 1.1015(5) 0.4584(2) 0.2367(2) 0.0737(15) Uani 1 1 d . .
H24A H 1.1501 0.4683 0.2825 0.111 Uiso 1 1 calc R U
H24B H 1.0888 0.4937 0.2091 0.111 Uiso 1 1 calc R U
H24C H 1.1571 0.4301 0.2183 0.111 Uiso 1 1 calc R U
C25 C 0.8545(5) 0.04980(19) 0.4120(2) 0.0470(11) Uani 1 1 d . .
C26 C 0.7819(5) -0.00951(18) 0.4000(2) 0.0642(13) Uani 1 1 d . .
H26A H 0.7865 -0.0240 0.3557 0.096 Uiso 1 1 calc R U
H26B H 0.6838 -0.0054 0.4023 0.096 Uiso 1 1 calc R U
H26C H 0.8288 -0.0371 0.4343 0.096 Uiso 1 1 calc R U
C27 C 0.4428(4) 0.17375(18) 0.4936(2) 0.0454(11) Uani 1 1 d . .
C28 C 0.4842(5) 0.15233(19) 0.5603(2) 0.0578(13) Uani 1 1 d . .
H28 H 0.4475 0.1173 0.5738 0.069 Uiso 1 1 calc R U
C29 C 0.5825(5) 0.1862(2) 0.6045(2) 0.0695(15) Uani 1 1 d . .
H29 H 0.6133 0.1737 0.6495 0.083 Uiso 1 1 calc R U
C30 C 0.6374(5) 0.2383(2) 0.5844(2) 0.0702(15) Uani 1 1 d . .
H30 H 0.7045 0.2598 0.6159 0.084 Uiso 1 1 calc R U
C31 C 0.5943(5) 0.25881(19) 0.5186(2) 0.0577(13) Uani 1 1 d . .
H31 H 0.6323 0.2937 0.5055 0.069 Uiso 1 1 calc R U
C32 C 0.4925(4) 0.22657(18) 0.4712(2) 0.0431(11) Uani 1 1 d . .
C33 C 0.4274(4) 0.23406(18) 0.3997(2) 0.0426(11) Uani 1 1 d . .
C34 C 0.3399(4) 0.18500(17) 0.3812(2) 0.0395(10) Uani 1 1 d . .
C35 C 0.2534(4) 0.16741(17) 0.3177(2) 0.0472(12) Uani 1 1 d . .
C36 C 0.1804(4) 0.15074(17) 0.2644(2) 0.0469(11) Uani 1 1 d . .
C37 C 0.1019(5) 0.12924(18) 0.2001(2) 0.0476(11) Uani 1 1 d . .
C38 C 0.1701(5) 0.09700(19) 0.1584(2) 0.0546(12) Uani 1 1 d . .
H38 H 0.2671 0.0892 0.1733 0.065 Uiso 1 1 calc R U
C39 C 0.0987(5) 0.07614(19) 0.0959(2) 0.0583(13) Uani 1 1 d . .
H39 H 0.1469 0.0545 0.0688 0.070 Uiso 1 1 calc R U
C40 C -0.0451(5) 0.08749(19) 0.0735(2) 0.0522(12) Uani 1 1 d . .
C41 C -0.1159(5) 0.1190(2) 0.1129(2) 0.0583(13) Uani 1 1 d . .
H41 H -0.2129 0.1266 0.0978 0.070 Uiso 1 1 calc R U
C42 C -0.0415(5) 0.14004(19) 0.1765(2) 0.0620(13) Uani 1 1 d . .
H42 H -0.0899 0.1617 0.2034 0.074 Uiso 1 1 calc R U
C43 C -0.2512(5) 0.0767(2) -0.0179(2) 0.0766(16) Uani 1 1 d . .
H43A H -0.3073 0.0614 0.0119 0.115 Uiso 1 1 calc R U
H43B H -0.2796 0.0579 -0.0617 0.115 Uiso 1 1 calc R U
H43C H -0.2657 0.1189 -0.0231 0.115 Uiso 1 1 calc R U
C44 C 0.4403(4) 0.28528(17) 0.3557(2) 0.0395(10) Uani 1 1 d . .
C45 C 0.4239(4) 0.27880(18) 0.2850(2) 0.0453(11) Uani 1 1 d . .
H45 H 0.4063 0.2413 0.2655 0.054 Uiso 1 1 calc R U
C46 C 0.4335(4) 0.32731(18) 0.2438(2) 0.0456(11) Uani 1 1 d . .
H46 H 0.4203 0.3223 0.1970 0.055 Uiso 1 1 calc R U
C47 C 0.4627(4) 0.3833(2) 0.2725(2) 0.0486(12) Uani 1 1 d . .
C48 C 0.4782(4) 0.39042(18) 0.3416(2) 0.0472(11) Uani 1 1 d . .
H48 H 0.4968 0.4279 0.3611 0.057 Uiso 1 1 calc R U
C49 C 0.4662(4) 0.34165(17) 0.3828(2) 0.0426(11) Uani 1 1 d . .
H49 H 0.4759 0.3472 0.4294 0.051 Uiso 1 1 calc R U
C50 C 0.5112(5) 0.4857(2) 0.2547(2) 0.0782(16) Uani 1 1 d . .
H50A H 0.4382 0.4997 0.2762 0.117 Uiso 1 1 calc R U
H50B H 0.5195 0.5124 0.2186 0.117 Uiso 1 1 calc R U
H50C H 0.6006 0.4839 0.2877 0.117 Uiso 1 1 calc R U
C51 C 0.3587(5) 0.04641(19) 0.42569(19) 0.0433(11) Uani 1 1 d . .
C52 C 0.2771(4) -0.01108(17) 0.4207(2) 0.0558(12) Uani 1 1 d . .
H52A H 0.2548 -0.0246 0.3743 0.084 Uiso 1 1 calc R U
H52B H 0.1904 -0.0049 0.4356 0.084 Uiso 1 1 calc R U
H52C H 0.3342 -0.0404 0.4491 0.084 Uiso 1 1 calc R U
H4A H 0.198(5) 0.0918(19) 0.436(2) 0.072(17) Uiso 1 1 d . .
H2A H 0.685(4) 0.0905(16) 0.4309(18) 0.052(14) Uiso 1 1 d . .

loop_
_atom_site_aniso_label
_atom_site_aniso_U_11
_atom_site_aniso_U_22
_atom_site_aniso_U_33
_atom_site_aniso_U_23
_atom_site_aniso_U_13
_atom_site_aniso_U_12
N1 0.037(2) 0.037(2) 0.053(2) -0.0003(19) 0.0064(19) -0.0067(17)
N2 0.036(2) 0.042(2) 0.060(2) 0.0016(18) 0.014(2) -0.005(2)
N3 0.046(2) 0.038(2) 0.055(2) 0.0050(19) 0.005(2) -0.0103(18)
N4 0.033(2) 0.035(2) 0.073(3) 0.0022(19) 0.011(2) -0.001(2)
O1 0.0305(19) 0.071(2) 0.101(2) -0.0208(18) 0.0190(18) -0.0029(16)
O2 0.059(2) 0.055(2) 0.068(2) 0.0231(16) 0.0093(17) -0.0002(16)
O3 0.064(2) 0.077(2) 0.054(2) -0.0175(19) -0.0047(17) 0.0017(18)
O4 0.0361(19) 0.069(2) 0.092(2) -0.0071(17) 0.0185(18) -0.0045(16)
O5 0.064(2) 0.056(2) 0.0586(19) 0.0133(17) 0.0130(17) 0.0036(16)
O6 0.055(2) 0.092(3) 0.059(2) -0.0092(18) 0.0032(18) 0.0068(18)
C1 0.042(3) 0.039(3) 0.045(3) -0.004(2) 0.010(2) 0.001(2)
C2 0.061(3) 0.047(3) 0.053(3) 0.007(2) 0.009(3) 0.006(2)
C3 0.067(3) 0.061(3) 0.049(3) -0.002(3) -0.003(3) 0.008(3)
C4 0.050(3) 0.057(3) 0.057(3) -0.003(3) -0.006(3) 0.008(3)
C5 0.041(3) 0.044(3) 0.062(3) -0.001(2) 0.004(2) -0.004(2)
C6 0.039(3) 0.039(3) 0.046(3) -0.001(2) 0.005(2) 0.005(2)
C7 0.027(2) 0.044(3) 0.049(3) 0.000(2) 0.005(2) -0.003(2)
C8 0.033(2) 0.046(3) 0.046(3) 0.002(2) 0.006(2) 0.003(2)
C9 0.036(3) 0.044(3) 0.054(3) 0.001(2) 0.007(2) 0.001(2)
C10 0.036(3) 0.057(3) 0.056(3) -0.003(2) 0.008(2) -0.010(2)
C11 0.031(3) 0.050(3) 0.050(3) 0.002(2) 0.010(2) -0.005(2)
C12 0.042(3) 0.045(3) 0.057(3) 0.009(2) 0.005(2) 0.002(2)
C13 0.046(3) 0.048(3) 0.064(3) -0.007(3) 0.003(3) -0.001(2)
C14 0.032(3) 0.057(3) 0.051(3) -0.003(3) 0.006(2) -0.001(2)
C15 0.051(3) 0.057(3) 0.049(3) 0.008(2) 0.001(2) 0.001(2)
C16 0.051(3) 0.043(3) 0.060(3) 0.002(2) 0.008(2) -0.001(2)
C17 0.101(5) 0.115(5) 0.050(3) -0.002(3) -0.012(3) 0.037(4)
C18 0.030(3) 0.047(3) 0.048(3) 0.001(2) 0.006(2) -0.002(2)
C19 0.029(2) 0.054(3) 0.047(3) 0.005(2) 0.001(2) -0.006(2)
C20 0.034(3) 0.055(3) 0.051(3) 0.013(2) 0.001(2) 0.008(2)
C21 0.044(3) 0.047(3) 0.045(3) 0.013(2) 0.008(2) 0.000(2)
C22 0.031(3) 0.056(3) 0.056(3) 0.011(2) 0.004(2) 0.000(2)
C23 0.034(3) 0.051(3) 0.059(3) 0.012(2) 0.003(2) 0.007(2)
C24 0.078(4) 0.063(3) 0.091(4) 0.033(3) 0.042(3) 0.001(3)
C25 0.038(3) 0.050(3) 0.051(3) -0.005(2) 0.007(2) 0.004(2)
C26 0.064(3) 0.051(3) 0.078(3) -0.015(3) 0.017(3) -0.005(3)
C27 0.042(3) 0.038(3) 0.054(3) 0.002(2) 0.008(2) 0.001(2)
C28 0.058(3) 0.053(3) 0.060(3) 0.009(3) 0.008(3) -0.003(3)
C29 0.071(4) 0.065(4) 0.061(3) 0.012(3) -0.009(3) 0.000(3)
C30 0.070(4) 0.058(3) 0.068(4) 0.002(3) -0.014(3) -0.012(3)
C31 0.053(3) 0.052(3) 0.062(3) 0.008(3) 0.001(3) 0.000(2)
C32 0.034(3) 0.043(3) 0.048(3) -0.001(2) 0.001(2) 0.000(2)
C33 0.032(3) 0.045(3) 0.049(3) -0.002(2) 0.008(2) 0.004(2)
C34 0.031(2) 0.040(3) 0.047(3) -0.004(2) 0.008(2) -0.004(2)
C35 0.034(3) 0.045(3) 0.061(3) -0.004(2) 0.007(2) -0.007(2)
C36 0.038(3) 0.042(3) 0.062(3) -0.004(2) 0.014(2) -0.004(2)
C37 0.040(3) 0.049(3) 0.051(3) -0.003(2) 0.005(2) -0.006(2)
C38 0.040(3) 0.068(3) 0.054(3) -0.005(3) 0.008(2) 0.003(2)
C39 0.046(3) 0.074(3) 0.056(3) -0.009(3) 0.014(3) 0.005(2)
C40 0.048(3) 0.062(3) 0.046(3) -0.005(2) 0.010(3) -0.006(2)
C41 0.038(3) 0.081(4) 0.053(3) -0.007(3) 0.005(3) 0.005(2)
C42 0.038(3) 0.078(4) 0.069(3) -0.007(3) 0.010(3) 0.004(2)
C43 0.052(3) 0.094(4) 0.074(4) -0.015(3) -0.005(3) -0.002(3)
C44 0.028(2) 0.040(3) 0.051(3) 0.005(2) 0.010(2) 0.0017(19)
C45 0.037(3) 0.045(3) 0.051(3) -0.003(2) 0.005(2) -0.005(2)
C46 0.044(3) 0.046(3) 0.045(3) 0.002(2) 0.008(2) -0.001(2)
C47 0.036(3) 0.051(3) 0.059(3) 0.010(3) 0.012(2) 0.004(2)
C48 0.042(3) 0.039(3) 0.056(3) -0.002(2) 0.002(2) 0.003(2)
C49 0.039(3) 0.039(3) 0.047(3) -0.002(2) 0.004(2) 0.000(2)
C50 0.097(4) 0.043(3) 0.099(4) 0.007(3) 0.032(3) -0.006(3)
C51 0.037(3) 0.047(3) 0.045(3) 0.000(2) 0.005(2) -0.005(2)
C52 0.053(3) 0.055(3) 0.060(3) -0.003(2) 0.013(2) -0.002(2)

loop_
_atom_type_symbol
_atom_type_description
_atom_type_scat_dispersion_real
_atom_type_scat_dispersion_imag
_atom_type_scat_source
C C 0.0033 0.0016 'International Tables Vol C Tables 4.2.6.8 and 6.1.1.4'
H H 0.0000 0.0000 'International Tables Vol C Tables 4.2.6.8 and 6.1.1.4'
N N 0.0061 0.0033 'International Tables Vol C Tables 4.2.6.8 and 6.1.1.4'
O O 0.0106 0.0060 'International Tables Vol C Tables 4.2.6.8 and 6.1.1.4'

loop_
_geom_angle_atom_site_label_1
_geom_angle_atom_site_label_2
_geom_angle_atom_site_label_3
_geom_angle
C1 N1 C8 108.8(3)
C1 N1 N2 122.1(3)
C8 N1 N2 123.2(3)
C25 N2 N1 118.5(4)
C25 N2 H2A 126(3)
N1 N2 H2A 114(3)
C27 N3 N4 125.5(3)
C27 N3 C34 110.2(3)
N4 N3 C34 123.8(3)
C51 N4 N3 118.4(4)
C51 N4 H4A 120(3)
N3 N4 H4A 121(3)
C21 O2 C24 117.6(3)
C14 O3 C17 117.9(4)
C47 O5 C50 117.4(3)
C40 O6 C43 118.3(4)
C2 C1 N1 130.0(4)
C2 C1 C6 122.7(4)
N1 C1 C6 107.3(3)
C1 C2 C3 117.5(4)
C1 C2 H2 121.2
C3 C2 H2 121.2
C2 C3 C4 120.7(4)
C2 C3 H3 119.6
C4 C3 H3 119.6
C5 C4 C3 122.0(4)
C5 C4 H4 119.0
C3 C4 H4 119.0
C4 C5 C6 118.8(4)
C4 C5 H5 120.6
C6 C5 H5 120.6
C5 C6 C1 118.3(4)
C5 C6 C7 134.1(4)
C1 C6 C7 107.6(3)
C8 C7 C6 106.1(4)
C8 C7 C18 126.6(4)
C6 C7 C18 127.3(3)
C7 C8 N1 109.9(3)
C7 C8 C9 130.6(4)
N1 C8 C9 119.2(4)
C10 C9 C8 173.7(4)
C9 C10 C11 174.9(5)
C16 C11 C12 118.5(4)
C16 C11 C10 120.9(4)
C12 C11 C10 120.5(4)
C13 C12 C11 120.8(4)
C13 C12 H12 119.6
C11 C12 H12 119.6
C12 C13 C14 120.2(4)
C12 C13 H13 119.9
C14 C13 H13 119.9
O3 C14 C15 125.2(4)
O3 C14 C13 115.3(4)
C15 C14 C13 119.5(4)
C14 C15 C16 120.4(4)
C14 C15 H15 119.8
C16 C15 H15 119.8
C11 C16 C15 120.6(4)
C11 C16 H16 119.7
C15 C16 H16 119.7
O3 C17 H17A 109.5
O3 C17 H17B 109.5
H17A C17 H17B 109.5
O3 C17 H17C 109.5
H17A C17 H17C 109.5
H17B C17 H17C 109.5
C23 C18 C19 117.1(4)
C23 C18 C7 122.0(4)
C19 C18 C7 120.8(4)
C20 C19 C18 121.0(4)
C20 C19 H19 119.5
C18 C19 H19 119.5
C21 C20 C19 120.8(4)
C21 C20 H20 119.6
C19 C20 H20 119.6
C20 C21 O2 115.9(4)
C20 C21 C22 119.6(4)
O2 C21 C22 124.5(4)
C21 C22 C23 119.1(4)
C21 C22 H22 120.5
C23 C22 H22 120.5
C18 C23 C22 122.4(4)
C18 C23 H23 118.8
C22 C23 H23 118.8
O2 C24 H24A 109.5
O2 C24 H24B 109.5
H24A C24 H24B 109.5
O2 C24 H24C 109.5
H24A C24 H24C 109.5
H24B C24 H24C 109.5
O1 C25 N2 122.0(4)
O1 C25 C26 123.6(4)
N2 C25 C26 114.4(4)
C25 C26 H26A 109.5
C25 C26 H26B 109.5
H26A C26 H26B 109.5
C25 C26 H26C 109.5
H26A C26 H26C 109.5
H26B C26 H26C 109.5
N3 C27 C32 106.9(3)
N3 C27 C28 128.8(4)
C32 C27 C28 124.2(4)
C29 C28 C27 115.8(4)
C29 C28 H28 122.1
C27 C28 H28 122.1
C28 C29 C30 122.2(4)
C28 C29 H29 118.9
C30 C29 H29 118.9
C31 C30 C29 121.0(4)
C31 C30 H30 119.5
C29 C30 H30 119.5
C30 C31 C32 119.4(4)
C30 C31 H31 120.3
C32 C31 H31 120.3
C27 C32 C31 117.3(4)
C27 C32 C33 108.7(3)
C31 C32 C33 134.0(4)
C34 C33 C32 105.9(4)
C34 C33 C44 126.1(4)
C32 C33 C44 127.9(4)
C33 C34 N3 108.3(3)
C33 C34 C35 131.4(4)
N3 C34 C35 120.3(4)
C36 C35 C34 178.0(4)
C35 C36 C37 176.1(5)
C42 C37 C38 117.5(4)
C42 C37 C36 122.3(4)
C38 C37 C36 120.2(4)
C39 C38 C37 121.9(4)
C39 C38 H38 119.0
C37 C38 H38 119.0
C38 C39 C40 119.4(4)
C38 C39 H39 120.3
C40 C39 H39 120.3
C41 C40 O6 125.0(4)
C41 C40 C39 120.4(4)
O6 C40 C39 114.6(4)
C40 C41 C42 119.4(4)
C40 C41 H41 120.3
C42 C41 H41 120.3
C37 C42 C41 121.3(4)
C37 C42 H42 119.4
C41 C42 H42 119.4
O6 C43 H43A 109.5
O6 C43 H43B 109.5
H43A C43 H43B 109.5
O6 C43 H43C 109.5
H43A C43 H43C 109.5
H43B C43 H43C 109.5
C49 C44 C45 117.7(4)
C49 C44 C33 120.8(4)
C45 C44 C33 121.5(4)
C46 C45 C44 121.1(4)
C46 C45 H45 119.4
C44 C45 H45 119.4
C45 C46 C47 120.1(4)
C45 C46 H46 120.0
C47 C46 H46 120.0
C48 C47 O5 125.3(4)
C48 C47 C46 119.4(4)
O5 C47 C46 115.3(4)
C47 C48 C49 120.4(4)
C47 C48 H48 119.8
C49 C48 H48 119.8
C44 C49 C48 121.3(4)
C44 C49 H49 119.4
C48 C49 H49 119.4
O5 C50 H50A 109.5
O5 C50 H50B 109.5
H50A C50 H50B 109.5
O5 C50 H50C 109.5
H50A C50 H50C 109.5
H50B C50 H50C 109.5
O4 C51 N4 122.9(4)
O4 C51 C52 122.6(4)
N4 C51 C52 114.5(4)
C51 C52 H52A 109.5
C51 C52 H52B 109.5
H52A C52 H52B 109.5
C51 C52 H52C 109.5
H52A C52 H52C 109.5
H52B C52 H52C 109.5

loop_
_geom_bond_atom_site_label_1
_geom_bond_atom_site_label_2
_geom_bond_distance
N1 C1 1.383(4)
N1 C8 1.389(4)
N1 N2 1.389(4)
N2 C25 1.348(5)
N2 H2A 0.86(4)
N3 C27 1.368(4)
N3 N4 1.378(4)
N3 C34 1.396(4)
N4 C51 1.351(5)
N4 H4A 0.83(4)
O1 C25 1.215(5)
O2 C21 1.372(4)
O2 C24 1.414(5)
O3 C14 1.363(4)
O3 C17 1.416(5)
O4 C51 1.216(5)
O5 C47 1.378(5)
O5 C50 1.423(5)
O6 C40 1.371(4)
O6 C43 1.411(5)
C1 C2 1.381(5)
C1 C6 1.408(5)
C2 C3 1.383(5)
C2 H2 0.9300
C3 C4 1.384(6)
C3 H3 0.9300
C4 C5 1.372(5)
C4 H4 0.9300
C5 C6 1.400(5)
C5 H5 0.9300
C6 C7 1.446(5)
C7 C8 1.370(5)
C7 C18 1.468(5)
C8 C9 1.431(5)
C9 C10 1.187(5)
C10 C11 1.429(5)
C11 C16 1.381(5)
C11 C12 1.384(5)
C12 C13 1.380(5)
C12 H12 0.9300
C13 C14 1.387(5)
C13 H13 0.9300
C14 C15 1.364(5)
C15 C16 1.393(5)
C15 H15 0.9300
C16 H16 0.9300
C17 H17A 0.9600
C17 H17B 0.9600
C17 H17C 0.9600
C18 C23 1.382(5)
C18 C19 1.383(5)
C19 C20 1.380(5)
C19 H19 0.9300
C20 C21 1.371(5)
C20 H20 0.9300
C21 C22 1.374(5)
C22 C23 1.385(5)
C22 H22 0.9300
C23 H23 0.9300
C24 H24A 0.9600
C24 H24B 0.9600
C24 H24C 0.9600
C25 C26 1.501(5)
C26 H26A 0.9600
C26 H26B 0.9600
C26 H26C 0.9600
C27 C32 1.394(5)
C27 C28 1.395(5)
C28 C29 1.372(5)
C28 H28 0.9300
C29 C30 1.385(6)
C29 H29 0.9300
C30 C31 1.375(5)
C30 H30 0.9300
C31 C32 1.403(5)
C31 H31 0.9300
C32 C33 1.441(5)
C33 C34 1.387(5)
C33 C44 1.477(5)
C34 C35 1.414(5)
C35 C36 1.200(5)
C36 C37 1.426(5)
C37 C42 1.374(5)
C37 C38 1.383(5)
C38 C39 1.372(5)
C38 H38 0.9300
C39 C40 1.378(6)
C39 H39 0.9300
C40 C41 1.359(5)
C41 C42 1.398(5)
C41 H41 0.9300
C42 H42 0.9300
C43 H43A 0.9600
C43 H43B 0.9600
C43 H43C 0.9600
C44 C49 1.381(5)
C44 C45 1.402(5)
C45 C46 1.387(5)
C45 H45 0.9300
C46 C47 1.388(5)
C46 H46 0.9300
C47 C48 1.374(5)
C48 C49 1.396(5)
C48 H48 0.9300
C49 H49 0.9300
C50 H50A 0.9600
C50 H50B 0.9600
C50 H50C 0.9600
C51 C52 1.505(5)
C52 H52A 0.9600
C52 H52B 0.9600
C52 H52C 0.9600

loop_
_geom_hbond_atom_site_label_D
_geom_hbond_atom_site_label_H
_geom_hbond_atom_site_label_A
_geom_hbond_distance_DH
_geom_hbond_distance_HA
_geom_hbond_distance_DA
_geom_hbond_angle_DHA
_geom_hbond_site_symmetry_A
N2 H2A O4 0.86(4) 2.13(4) 2.950(5) 157(3) .
N4 H4A O1 0.83(4) 2.22(4) 3.009(5) 160(4) 1_455
C52 H52B O1 0.96 2.47 3.255(5) 138.4 1_455
C26 H26B O4 0.96 2.39 3.284(5) 153.9 .

loop_
_geom_torsion_atom_site_label_1
_geom_torsion_atom_site_label_2
_geom_torsion_atom_site_label_3
_geom_torsion_atom_site_label_4
_geom_torsion
C1 N1 N2 C25 -71.6(5)
C8 N1 N2 C25 78.3(5)
C27 N3 N4 C51 -82.4(5)
C34 N3 N4 C51 88.0(5)
C8 N1 C1 C2 -176.8(4)
N2 N1 C1 C2 -23.0(6)
C8 N1 C1 C6 3.8(4)
N2 N1 C1 C6 157.6(4)
N1 C1 C2 C3 179.1(4)
C6 C1 C2 C3 -1.6(6)
C1 C2 C3 C4 1.1(7)
C2 C3 C4 C5 0.3(7)
C3 C4 C5 C6 -1.3(6)
C4 C5 C6 C1 0.9(6)
C4 C5 C6 C7 -178.4(4)
C2 C1 C6 C5 0.6(6)
N1 C1 C6 C5 -180.0(3)
C2 C1 C6 C7 -180.0(4)
N1 C1 C6 C7 -0.6(4)
C5 C6 C7 C8 176.4(5)
C1 C6 C7 C8 -2.9(5)
C5 C6 C7 C18 -4.5(7)
C1 C6 C7 C18 176.2(4)
C6 C7 C8 N1 5.3(4)
C18 C7 C8 N1 -173.8(4)
C6 C7 C8 C9 -168.7(4)
C18 C7 C8 C9 12.2(7)
C1 N1 C8 C7 -5.9(4)
N2 N1 C8 C7 -159.3(4)
C1 N1 C8 C9 168.9(3)
N2 N1 C8 C9 15.5(6)
C16 C11 C12 C13 0.1(6)
C10 C11 C12 C13 -176.4(4)
C11 C12 C13 C14 -0.1(6)
C17 O3 C14 C15 4.4(6)
C17 O3 C14 C13 -176.1(4)
C12 C13 C14 O3 -179.8(4)
C12 C13 C14 C15 -0.3(6)
O3 C14 C15 C16 -179.9(4)
C13 C14 C15 C16 0.7(6)
C12 C11 C16 C15 0.3(6)
C10 C11 C16 C15 176.8(4)
C14 C15 C16 C11 -0.7(6)
C8 C7 C18 C23 -140.6(4)
C6 C7 C18 C23 40.4(6)
C8 C7 C18 C19 42.5(6)
C6 C7 C18 C19 -136.4(4)
C23 C18 C19 C20 -0.6(6)
C7 C18 C19 C20 176.4(4)
C18 C19 C20 C21 -0.2(6)
C19 C20 C21 O2 -178.2(3)
C19 C20 C21 C22 0.8(6)
C24 O2 C21 C20 176.6(4)
C24 O2 C21 C22 -2.4(6)
C20 C21 C22 C23 -0.5(6)
O2 C21 C22 C23 178.4(4)
C19 C18 C23 C22 0.8(6)
C7 C18 C23 C22 -176.1(4)
C21 C22 C23 C18 -0.3(6)
N1 N2 C25 O1 8.5(6)
N1 N2 C25 C26 -172.5(3)
N4 N3 C27 C32 173.6(4)
C34 N3 C27 C32 2.1(5)
N4 N3 C27 C28 -7.4(7)
C34 N3 C27 C28 -178.9(4)
N3 C27 C28 C29 179.8(4)
C32 C27 C28 C29 -1.4(7)
C27 C28 C29 C30 0.0(7)
C28 C29 C30 C31 0.5(8)
C29 C30 C31 C32 0.4(7)
N3 C27 C32 C31 -178.6(4)
C28 C27 C32 C31 2.3(6)
N3 C27 C32 C33 -1.3(5)
C28 C27 C32 C33 179.7(4)
C30 C31 C32 C27 -1.7(6)
C30 C31 C32 C33 -178.3(4)
C27 C32 C33 C34 -0.1(5)
C31 C32 C33 C34 176.7(5)
C27 C32 C33 C44 175.4(4)
C31 C32 C33 C44 -7.9(7)
C32 C33 C34 N3 1.3(4)
C44 C33 C34 N3 -174.2(4)
C32 C33 C34 C35 -177.8(4)
C44 C33 C34 C35 6.6(7)
C27 N3 C34 C33 -2.2(4)
N4 N3 C34 C33 -173.9(4)
C27 N3 C34 C35 177.1(4)
N4 N3 C34 C35 5.4(6)
C42 C37 C38 C39 -0.1(6)
C36 C37 C38 C39 -179.2(4)
C37 C38 C39 C40 0.0(7)
C43 O6 C40 C41 2.0(6)
C43 O6 C40 C39 -177.5(4)
C38 C39 C40 C41 0.0(7)
C38 C39 C40 O6 179.5(4)
O6 C40 C41 C42 -179.3(4)
C39 C40 C41 C42 0.1(7)
C38 C37 C42 C41 0.2(6)
C36 C37 C42 C41 179.3(4)
C40 C41 C42 C37 -0.2(7)
C34 C33 C44 C49 146.6(4)
C32 C33 C44 C49 -27.9(6)
C34 C33 C44 C45 -32.1(6)
C32 C33 C44 C45 153.4(4)
C49 C44 C45 C46 0.0(6)
C33 C44 C45 C46 178.8(4)
C44 C45 C46 C47 1.4(6)
C50 O5 C47 C48 2.5(6)
C50 O5 C47 C46 -177.1(4)
C45 C46 C47 C48 -1.7(6)
C45 C46 C47 O5 177.9(3)
O5 C47 C48 C49 -178.9(4)
C46 C47 C48 C49 0.7(6)
C45 C44 C49 C48 -1.1(5)
C33 C44 C49 C48 -179.8(4)
C47 C48 C49 C44 0.7(6)
N3 N4 C51 O4 5.5(6)
N3 N4 C51 C52 -176.2(3)
